data_7702139
loop_
_publ_author_name
'Wu, Na'
'Cao, Jian-Jun'
'Wu, Xiao-Wen'
'Tan, Cai-Ping'
'Ji, Liang-Nian'
'Mao, Zong-Wan'

_publ_section_title
;
 Iridium(iii) complexes with five-membered heterocyclic ligands for
 combined photodynamic therapy and photoactivated chemotherapy.
;
_journal_issue 39
_journal_name_full 'Dalton transactions (Cambridge, England : 2003)'
_journal_page_first 13482
_journal_page_last 13491
_journal_paper_doi 10.1039/c7dt02477k
_journal_volume 46
_journal_year 2017
_chemical_formula_moiety 'C28 H24 Ir N6 , C F3 O3 S , C H2 Cl2'
_chemical_formula_sum 'C30 H26 Cl2 F3 Ir N6 O3 S'
_chemical_formula_weight 870.73
_chemical_properties_physical Light-sensitive
_space_group_crystal_system orthorhombic
_space_group_IT_number 64
_space_group_name_Hall '-C 2ac 2'
_space_group_name_H-M_alt 'C m c e'
_atom_sites_solution_hydrogens geom
_audit_creation_method SHELXL-2014/7
_audit_update_record
;
2017-09-09 deposited with the CCDC.
2017-09-11 downloaded from the CCDC.
;
_cell_angle_alpha 90
_cell_angle_beta 90
_cell_angle_gamma 90
_cell_formula_units_Z 8
_cell_length_a 24.0303(3)
_cell_length_b 15.9300(2)
_cell_length_c 17.5507(3)
_cell_measurement_reflns_used 15889
_cell_measurement_temperature 153(2)
_cell_measurement_theta_max 65.0160
_cell_measurement_theta_min 3.3050
_cell_volume 6718.45(17)
_computing_cell_refinement 'CrysAlisPro, Agilent Technologies'
_computing_data_collection 'CrysAlisPro, Agilent Technologies'
_computing_data_reduction 'CrysAlisPro, Agilent Technologies'
_computing_structure_refinement 'SHELXL-2014/7 (Sheldrick, 2014)'
_computing_structure_solution 'SHELXL-2014/7 (Sheldrick, 2014)'
_diffrn_ambient_temperature 153(2)
_diffrn_measured_fraction_theta_full 0.999
_diffrn_measured_fraction_theta_max 0.999
_diffrn_measurement_device_type 'SuperNova, Dual, Cu at zero, Atlas'
_diffrn_radiation_type CuK\a
_diffrn_radiation_wavelength 1.54178
_diffrn_reflns_av_R_equivalents 0.1485
_diffrn_reflns_av_unetI/netI 0.0544
_diffrn_reflns_Laue_measured_fraction_full 0.999
_diffrn_reflns_Laue_measured_fraction_max 0.999
_diffrn_reflns_limit_h_max 28
_diffrn_reflns_limit_h_min -27
_diffrn_reflns_limit_k_max 18
_diffrn_reflns_limit_k_min -18
_diffrn_reflns_limit_l_max 18
_diffrn_reflns_limit_l_min -20
_diffrn_reflns_number 29569
_diffrn_reflns_point_group_measured_fraction_full 0.999
_diffrn_reflns_point_group_measured_fraction_max 0.999
_diffrn_reflns_theta_full 64.932
_diffrn_reflns_theta_max 64.932
_diffrn_reflns_theta_min 3.679
_exptl_absorpt_coefficient_mu 10.241
_exptl_absorpt_correction_T_max 1.00000
_exptl_absorpt_correction_T_min 0.04983
_exptl_absorpt_correction_type multi-scan
_exptl_absorpt_process_details 'SCALE3 ABSPACK'
_exptl_crystal_colour yellow
_exptl_crystal_density_diffrn 1.722
_exptl_crystal_description block
_exptl_crystal_F_000 3408
_exptl_crystal_preparation Luminescent
_exptl_crystal_size_max 0.220
_exptl_crystal_size_mid 0.190
_exptl_crystal_size_min 0.180
_refine_diff_density_max 6.744
_refine_diff_density_min -6.116
_refine_diff_density_rms 0.376
_refine_ls_extinction_method none
_refine_ls_goodness_of_fit_ref 1.074
_refine_ls_hydrogen_treatment constr
_refine_ls_matrix_type full
_refine_ls_number_parameters 190
_refine_ls_number_reflns 2932
_refine_ls_number_restraints 63
_refine_ls_restrained_S_all 1.143
_refine_ls_R_factor_all 0.0837
_refine_ls_R_factor_gt 0.0780
_refine_ls_shift/su_max 0.000
_refine_ls_shift/su_mean 0.000
_refine_ls_structure_factor_coef Fsqd
_refine_ls_weighting_details 'w=1/[\s^2^(Fo^2^)+(0.1576P)^2^+155.5927P] where P=(Fo^2^+2Fc^2^)/3'
_refine_ls_weighting_scheme calc
_refine_ls_wR_factor_gt 0.2275
_refine_ls_wR_factor_ref 0.2401
_reflns_Friedel_coverage 0.000
_reflns_number_gt 2479
_reflns_number_total 2932
_reflns_threshold_expression 'I > 2\s(I)'
_cod_data_source_file c7dt02477k2.cif
_cod_data_source_block c
_cod_original_sg_symbol_Hall '-C 2bc 2'
_cod_original_sg_symbol_H-M 'C m c a'
_cod_database_code 7702139
_shelx_shelxl_version_number 2014/7
_shelx_space_group_comment
;
The symmetry employed for this shelxl refinement is uniquely defined
by the following loop, which should always be used as a source of
symmetry information in preference to the above space-group names.
They are only intended as comments.
;
_shelx_estimated_absorpt_t_min 0.212
_shelx_estimated_absorpt_t_max 0.260

loop_
_space_group_symop_operation_xyz
'x, y, z'
'-x, -y+1/2, z+1/2'
'-x, y+1/2, -z+1/2'
'x, -y, -z'
'x+1/2, y+1/2, z'
'-x+1/2, -y+1, z+1/2'
'-x+1/2, y+1, -z+1/2'
'x+1/2, -y+1/2, -z'
'-x, -y, -z'
'x, y-1/2, -z-1/2'
'x, -y-1/2, z-1/2'
'-x, y, z'
'-x+1/2, -y+1/2, -z'
'x+1/2, y, -z-1/2'
'x+1/2, -y, z-1/2'
'-x+1/2, y+1/2, z'

loop_
_atom_site_label
_atom_site_type_symbol
_atom_site_fract_x
_atom_site_fract_y
_atom_site_fract_z
_atom_site_U_iso_or_equiv
_atom_site_adp_type
_atom_site_occupancy
_atom_site_site_symmetry_order
_atom_site_calc_flag
_atom_site_refinement_flags_posn
_atom_site_refinement_flags_adp
_atom_site_refinement_flags_occupancy
Ir1 Ir 0.2500 0.26182(4) 0.7500 0.0082(3) Uani 1 2 d S TU P
N1 N 0.2033(3) 0.2570(4) 0.6520(4) 0.0156(15) Uani 1 1 d . U .
N2 N 0.2978(3) 0.3581(4) 0.6929(4) 0.0171(14) Uani 1 1 d . U .
N3 N 0.3523(3) 0.3479(4) 0.6734(5) 0.0244(16) Uani 1 1 d . . .
H3 H 0.3725 0.3039 0.6859 0.029 Uiso 1 1 calc R U .
C1 C 0.2907(3) 0.1707(5) 0.6939(4) 0.0146(16) Uani 1 1 d . U .
C2 C 0.3374(4) 0.1257(5) 0.7185(5) 0.0209(18) Uani 1 1 d . . .
H2 H 0.3534 0.1377 0.7668 0.025 Uiso 1 1 calc R U .
C3 C 0.3603(4) 0.0636(5) 0.6728(5) 0.028(2) Uani 1 1 d . . .
H3A H 0.3912 0.0322 0.6909 0.034 Uiso 1 1 calc R U .
C4 C 0.3388(4) 0.0466(5) 0.6008(5) 0.026(2) Uani 1 1 d . . .
H4 H 0.3556 0.0051 0.5693 0.031 Uiso 1 1 calc R U .
C5 C 0.2930(4) 0.0904(5) 0.5758(5) 0.0240(19) Uani 1 1 d . . .
H5 H 0.2774 0.0787 0.5271 0.029 Uiso 1 1 calc R U .
C6 C 0.2695(4) 0.1520(5) 0.6221(5) 0.0202(17) Uani 1 1 d . U .
C7 C 0.2206(3) 0.2004(5) 0.5985(4) 0.0140(16) Uani 1 1 d . U .
C8 C 0.1923(4) 0.1947(6) 0.5294(5) 0.028(2) Uani 1 1 d . . .
H8 H 0.2044 0.1554 0.4922 0.033 Uiso 1 1 calc R U .
C9 C 0.1473(6) 0.2448(6) 0.5145(7) 0.031(3) Uani 1 1 d . . .
H9 H 0.1275 0.2398 0.4678 0.037 Uiso 1 1 calc R U .
C10 C 0.1309(4) 0.3040(6) 0.5699(5) 0.027(2) Uani 1 1 d . . .
H10 H 0.1005 0.3407 0.5607 0.032 Uiso 1 1 calc R U .
C11 C 0.1596(4) 0.3076(6) 0.6371(5) 0.0231(19) Uani 1 1 d . . .
H11 H 0.1484 0.3470 0.6747 0.028 Uiso 1 1 calc R U .
C12 C 0.3715(4) 0.4135(6) 0.6326(5) 0.029(2) Uani 1 1 d . . .
H12 H 0.4080 0.4201 0.6127 0.035 Uiso 1 1 calc R U .
C13 C 0.3277(4) 0.4692(6) 0.6253(5) 0.028(2) Uani 1 1 d . . .
H13 H 0.3277 0.5216 0.5995 0.034 Uiso 1 1 calc R U .
C14 C 0.2835(4) 0.4318(5) 0.6640(5) 0.0189(17) Uani 1 1 d . U .
H14 H 0.2476 0.4562 0.6690 0.023 Uiso 1 1 calc R U .
C15 C 0.5000 0.356(2) 0.7803(17) 0.143(13) Uiso 1 2 d DS . P
S1 S 0.5000 0.2878(5) 0.6960(5) 0.090(2) Uani 1 2 d DS TU P
F1 F 0.4536(7) 0.4045(12) 0.7910(11) 0.181(6) Uiso 1 1 d D . .
F2 F 0.5000 0.311(3) 0.846(2) 0.280(19) Uiso 1 2 d DS . P
O1 O 0.4493(6) 0.2542(7) 0.7054(10) 0.094(4) Uani 1 1 d . U .
O2 O 0.5000 0.3561(12) 0.6413(11) 0.096(5) Uani 1 2 d S TU P

loop_
_atom_site_aniso_label
_atom_site_aniso_U_11
_atom_site_aniso_U_22
_atom_site_aniso_U_33
_atom_site_aniso_U_23
_atom_site_aniso_U_13
_atom_site_aniso_U_12
Ir1 0.0123(4) 0.0013(4) 0.0111(4) 0.000 -0.00012(13) 0.000
N1 0.025(4) 0.004(3) 0.018(3) 0.002(2) 0.001(3) -0.006(3)
N2 0.024(3) 0.004(3) 0.023(3) -0.001(3) 0.001(3) -0.002(3)
N3 0.022(4) 0.006(3) 0.046(5) 0.005(3) 0.002(3) 0.002(3)
C1 0.018(3) 0.008(3) 0.018(3) 0.004(3) 0.004(3) -0.006(3)
C2 0.027(5) 0.011(4) 0.024(5) -0.001(4) 0.000(4) 0.002(3)
C3 0.037(5) 0.011(4) 0.038(5) -0.001(4) 0.005(4) 0.006(4)
C4 0.036(5) 0.014(4) 0.029(5) -0.008(4) 0.015(4) 0.000(4)
C5 0.040(5) 0.008(4) 0.024(4) -0.004(3) 0.007(4) -0.004(4)
C6 0.027(4) 0.011(4) 0.022(4) 0.002(3) 0.002(4) -0.010(4)
C7 0.017(4) 0.008(3) 0.017(4) 0.002(3) 0.000(3) -0.007(3)
C8 0.040(5) 0.024(5) 0.018(4) -0.004(4) -0.002(4) -0.017(4)
C9 0.034(8) 0.034(6) 0.026(5) 0.004(4) -0.013(6) -0.004(4)
C10 0.022(5) 0.026(5) 0.033(5) 0.010(4) -0.011(4) -0.002(4)
C11 0.032(5) 0.012(4) 0.026(4) 0.003(4) 0.001(4) 0.002(4)
C12 0.032(5) 0.015(4) 0.041(5) 0.009(4) 0.007(4) -0.008(4)
C13 0.040(6) 0.014(4) 0.030(5) 0.007(4) 0.001(4) -0.006(4)
C14 0.021(4) 0.008(4) 0.027(4) 0.003(3) 0.004(3) -0.006(3)
S1 0.022(2) 0.107(5) 0.142(5) 0.036(4) 0.000 0.000
O1 0.076(7) 0.054(5) 0.151(9) 0.021(6) -0.002(7) 0.004(5)
O2 0.071(9) 0.089(11) 0.129(12) 0.045(10) 0.000 0.000

loop_
_atom_type_symbol
_atom_type_description
_atom_type_scat_dispersion_real
_atom_type_scat_dispersion_imag
_atom_type_scat_source
C C 0.0181 0.0091 'International Tables Vol C Tables 4.2.6.8 and 6.1.1.4'
H H 0.0000 0.0000 'International Tables Vol C Tables 4.2.6.8 and 6.1.1.4'
F F 0.0727 0.0534 'International Tables Vol C Tables 4.2.6.8 and 6.1.1.4'
Ir Ir -4.7710 6.5667 'International Tables Vol C Tables 4.2.6.8 and 6.1.1.4'
N N 0.0311 0.0180 'International Tables Vol C Tables 4.2.6.8 and 6.1.1.4'
O O 0.0492 0.0322 'International Tables Vol C Tables 4.2.6.8 and 6.1.1.4'
S S 0.3331 0.5567 'International Tables Vol C Tables 4.2.6.8 and 6.1.1.4'
Cl Cl 0.3639 0.7018 'International Tables Vol C Tables 4.2.6.8 and 6.1.1.4'

loop_
_geom_angle_atom_site_label_1
_geom_angle_atom_site_label_2
_geom_angle_atom_site_label_3
_geom_angle
_geom_angle_site_symmetry_1
_geom_angle_site_symmetry_3
C1 Ir1 C1 87.4(4) . 7_546
C1 Ir1 N1 96.7(3) . 7_546
C1 Ir1 N1 80.1(3) 7_546 7_546
C1 Ir1 N1 80.1(3) . .
C1 Ir1 N1 96.7(3) 7_546 .
N1 Ir1 N1 175.7(3) 7_546 .
C1 Ir1 N2 176.9(3) . 7_546
C1 Ir1 N2 91.6(3) 7_546 7_546
N1 Ir1 N2 85.9(3) 7_546 7_546
N1 Ir1 N2 97.2(3) . 7_546
C1 Ir1 N2 91.6(3) . .
C1 Ir1 N2 176.9(3) 7_546 .
N1 Ir1 N2 97.2(3) 7_546 .
N1 Ir1 N2 85.9(3) . .
N2 Ir1 N2 89.6(3) 7_546 .
C11 N1 C7 119.9(7) . .
C11 N1 Ir1 124.3(6) . .
C7 N1 Ir1 115.7(5) . .
C14 N2 N3 104.9(6) . .
C14 N2 Ir1 132.0(6) . .
N3 N2 Ir1 122.8(5) . .
C12 N3 N2 111.7(7) . .
C12 N3 H3 124.2 . .
N2 N3 H3 124.2 . .
C6 C1 C2 117.6(8) . .
C6 C1 Ir1 114.9(6) . .
C2 C1 Ir1 127.5(6) . .
C3 C2 C1 120.3(8) . .
C3 C2 H2 119.8 . .
C1 C2 H2 119.8 . .
C2 C3 C4 121.1(9) . .
C2 C3 H3A 119.5 . .
C4 C3 H3A 119.5 . .
C5 C4 C3 119.2(8) . .
C5 C4 H4 120.4 . .
C3 C4 H4 120.4 . .
C4 C5 C6 119.7(8) . .
C4 C5 H5 120.2 . .
C6 C5 H5 120.2 . .
C1 C6 C5 122.1(9) . .
C1 C6 C7 115.8(8) . .
C5 C6 C7 122.1(8) . .
N1 C7 C8 119.5(8) . .
N1 C7 C6 113.5(7) . .
C8 C7 C6 127.0(8) . .
C9 C8 C7 121.0(9) . .
C9 C8 H8 119.5 . .
C7 C8 H8 119.5 . .
C8 C9 C10 118.5(10) . .
C8 C9 H9 120.7 . .
C10 C9 H9 120.7 . .
C11 C10 C9 118.8(9) . .
C11 C10 H10 120.6 . .
C9 C10 H10 120.6 . .
N1 C11 C10 122.3(9) . .
N1 C11 H11 118.9 . .
C10 C11 H11 118.9 . .
N3 C12 C13 106.7(8) . .
N3 C12 H12 126.7 . .
C13 C12 H12 126.7 . .
C12 C13 C14 105.1(8) . .
C12 C13 H13 127.5 . .
C14 C13 H13 127.5 . .
N2 C14 C13 111.6(8) . .
N2 C14 H14 124.2 . .
C13 C14 H14 124.2 . .
F2 C15 F1 100(2) . 12_655
F2 C15 F1 100(2) . .
F1 C15 F1 109(3) 12_655 .
F2 C15 S1 112(3) . .
F1 C15 S1 116.4(15) 12_655 .
F1 C15 S1 116.4(15) . .
O1 S1 O1 130.6(11) 12_655 .
O1 S1 O2 112.4(7) 12_655 .
O1 S1 O2 112.4(7) . .
O1 S1 C15 97.8(9) 12_655 .
O1 S1 C15 97.8(9) . .
O2 S1 C15 95.3(17) . .

loop_
_geom_bond_atom_site_label_1
_geom_bond_atom_site_label_2
_geom_bond_distance
_geom_bond_site_symmetry_2
Ir1 C1 2.008(8) .
Ir1 C1 2.008(8) 7_546
Ir1 N1 2.056(7) 7_546
Ir1 N1 2.056(7) .
Ir1 N2 2.162(6) 7_546
Ir1 N2 2.162(6) .
N1 C11 1.349(11) .
N1 C7 1.365(11) .
N2 C14 1.324(11) .
N2 N3 1.365(10) .
N3 C12 1.348(11) .
N3 H3 0.8800 .
C1 C6 1.392(12) .
C1 C2 1.400(12) .
C2 C3 1.389(12) .
C2 H2 0.9500 .
C3 C4 1.393(14) .
C3 H3A 0.9500 .
C4 C5 1.376(13) .
C4 H4 0.9500 .
C5 C6 1.393(12) .
C5 H5 0.9500 .
C6 C7 1.465(13) .
C7 C8 1.394(12) .
C8 C9 1.371(17) .
C8 H8 0.9500 .
C9 C10 1.410(15) .
C9 H9 0.9500 .
C10 C11 1.368(12) .
C10 H10 0.9500 .
C11 H11 0.9500 .
C12 C13 1.383(14) .
C12 H12 0.9500 .
C13 C14 1.394(12) .
C13 H13 0.9500 .
C14 H14 0.9500 .
C15 F2 1.351(19) .
C15 F1 1.373(16) 12_655
C15 F1 1.373(16) .
C15 S1 1.832(19) .
S1 O1 1.342(14) 12_655
S1 O1 1.342(14) .
S1 O2 1.451(18) .
